data_4063416
loop_
_publ_author_name
'Rit, Arnab'
'Pape, Tania'
'Hepp, Alexander'
'Hahn, F. Ekkehardt'

_publ_section_title
;
 Supramolecular Structures from Polycarbene Ligands and Transition Metal
 Ions
;
_journal_issue 2
_journal_name_full Organometallics
_journal_page_first 334
_journal_page_last 347
_journal_paper_doi 10.1021/om101102j
_journal_volume 30
_journal_year 2011
_chemical_formula_sum 'C44 H52.5 Ag3 F18 N12 O0.75 P3'
_chemical_formula_weight 1520.00
_chemical_name_systematic
; 
 ? 
;
_space_group_IT_number 5
_symmetry_cell_setting monoclinic
_symmetry_space_group_name_Hall 'C 2y'
_symmetry_space_group_name_H-M 'C 1 2 1'
_atom_sites_solution_hydrogens geom
_atom_sites_solution_primary direct
_atom_sites_solution_secondary difmap
_audit_creation_method SHELXL-97
_cell_angle_alpha 90.00
_cell_angle_beta 100.2160(10)
_cell_angle_gamma 90.00
_cell_formula_units_Z 8
_cell_length_a 34.493(2)
_cell_length_b 19.0350(13)
_cell_length_c 21.5033(15)
_cell_measurement_reflns_used 900
_cell_measurement_temperature 153(2)
_cell_measurement_theta_max 22.5
_cell_measurement_theta_min 1
_cell_volume 13894.7(16)
_computing_cell_refinement 'APEX2(Bruker AXS, 2007)'
_computing_data_collection 'APEX2(Bruker AXS, 2007)'
_computing_data_reduction 'SAINT,SADABS (Bruker AXS, 2007 )'
_computing_molecular_graphics
;
ORTEP3,L.J. Farrugia, J. Appl. Cryst. (1997) 30, 565
;
_computing_structure_refinement
;
SHELXL-97, G. M. Sheldrick, Acta Cryst. (2008) A64, 112-122
;
_computing_structure_solution
;
SHELXS-97 , G. M. Sheldrick, Acta Cryst. (2008) A64, 112-122
;
_diffrn_ambient_temperature 153(2)
_diffrn_detector_area_resol_mean 80
_diffrn_measured_fraction_theta_full 1.000
_diffrn_measured_fraction_theta_max 1.000
_diffrn_measurement_device_type 'CCD area detector'
_diffrn_measurement_method 'Omega and Phi scans'
_diffrn_radiation_monochromator graphite
_diffrn_radiation_source 'rotating anode'
_diffrn_radiation_type MoK\a
_diffrn_radiation_wavelength 0.71073
_diffrn_reflns_av_R_equivalents 0.0422
_diffrn_reflns_av_sigmaI/netI 0.0693
_diffrn_reflns_limit_h_max 48
_diffrn_reflns_limit_h_min -48
_diffrn_reflns_limit_k_max 26
_diffrn_reflns_limit_k_min -26
_diffrn_reflns_limit_l_max 30
_diffrn_reflns_limit_l_min -30
_diffrn_reflns_number 81217
_diffrn_reflns_theta_full 30.00
_diffrn_reflns_theta_max 30.00
_diffrn_reflns_theta_min 1.20
_exptl_absorpt_coefficient_mu 0.992
_exptl_absorpt_correction_T_max 0.9160
_exptl_absorpt_correction_T_min 0.8187
_exptl_absorpt_correction_type multi-scan
_exptl_absorpt_process_details
; 
 Corrections were done with the SADABS program, utilizing the none merged
 raw data obtained from the integration process. Integration and final cell
 refinement were done with SAINT.

 SADABS reports ratio of Tmin/Tmax = 0.720994   

;
_exptl_crystal_colour colourless
_exptl_crystal_density_diffrn 1.453
_exptl_crystal_density_method 'not measured'
_exptl_crystal_description 'transparent sticks'
_exptl_crystal_F_000 6036
_exptl_crystal_size_max 0.21
_exptl_crystal_size_mid 0.13
_exptl_crystal_size_min 0.09
_refine_diff_density_max 3.659
_refine_diff_density_min -1.504
_refine_diff_density_rms 0.217
_refine_ls_abs_structure_details 'Flack H D (1983), Acta Cryst. A39, 876-881'
_refine_ls_abs_structure_Flack -0.02(2)
_refine_ls_extinction_method none
_refine_ls_goodness_of_fit_ref 1.039
_refine_ls_hydrogen_treatment noref
_refine_ls_matrix_type full
_refine_ls_number_parameters 1410
_refine_ls_number_reflns 39289
_refine_ls_number_restraints 11
_refine_ls_restrained_S_all 1.039
_refine_ls_R_factor_all 0.1003
_refine_ls_R_factor_gt 0.0673
_refine_ls_shift/su_max 0.003
_refine_ls_shift/su_mean 0.000
_refine_ls_structure_factor_coef Fsqd
_refine_ls_weighting_details 'calc w=1/[\s^2^(Fo^2^)+(0.1352P)^2^+0.0000P] where P=(Fo^2^+2Fc^2^)/3'
_refine_ls_weighting_scheme calc
_refine_ls_wR_factor_gt 0.1812
_refine_ls_wR_factor_ref 0.2089
_reflns_number_gt 28304
_reflns_number_total 39289
_reflns_threshold_expression >2sigma(I)
_cod_data_source_file om101102j_si_005.cif
_cod_data_source_block sad
_cod_original_cell_volume 13894.8(17)
_cod_original_sg_symbol_H-M C2
_cod_original_formula_sum 'C44 H52.50 Ag3 F18 N12 O0.75 P3'
_cod_database_code 4063416

loop_
_symmetry_equiv_pos_as_xyz
'x, y, z'
'-x, y, -z'
'x+1/2, y+1/2, z'
'-x+1/2, y+1/2, -z'

loop_
_atom_site_label
_atom_site_type_symbol
_atom_site_fract_x
_atom_site_fract_y
_atom_site_fract_z
_atom_site_U_iso_or_equiv
_atom_site_adp_type
_atom_site_occupancy
_atom_site_symmetry_multiplicity
_atom_site_calc_flag
_atom_site_refinement_flags
_atom_site_disorder_assembly
_atom_site_disorder_group
Ag1 Ag 0.368825(16) 0.79517(6) 0.53111(2) 0.03582(12) Uani 1 1 d . . .
Ag2 Ag 0.236982(15) 0.82371(6) 0.67835(2) 0.03220(11) Uani 1 1 d . . .
Ag3 Ag 0.407368(17) 0.79951(6) 0.81539(2) 0.03874(12) Uani 1 1 d . . .
C1 C 0.3975(2) 0.7005(4) 0.5569(4) 0.0357(15) Uani 1 1 d . . .
C2 C 0.4434(3) 0.6148(5) 0.5720(4) 0.047(2) Uani 1 1 d . . .
H2 H 0.4652 0.5864 0.5663 0.056 Uiso 1 1 calc R . .
C3 C 0.4214(2) 0.6078(4) 0.6173(4) 0.0377(16) Uani 1 1 d . . .
H3 H 0.4245 0.5737 0.6500 0.045 Uiso 1 1 calc R . .
C4 C 0.4436(3) 0.6978(5) 0.4799(4) 0.051(2) Uani 1 1 d D . .
H4A H 0.4726 0.7026 0.4898 0.062 Uiso 1 1 calc R . .
H4B H 0.4321 0.7443 0.4670 0.062 Uiso 1 1 calc R . .
C5 C 0.4318(12) 0.6443(15) 0.4272(9) 0.28(3) Uani 1 1 d D . .
H5A H 0.4094 0.6166 0.4359 0.426 Uiso 1 1 calc . . .
H5B H 0.4541 0.6130 0.4251 0.426 Uiso 1 1 calc . . .
H5C H 0.4244 0.6689 0.3869 0.426 Uiso 1 1 calc . . .
C6 C 0.3620 0.6696 0.6414 0.029 Uani 1 1 d . . .
C7 C 0.3236 0.6754 0.6084 0.030 Uani 1 1 d . . .
H7 H 0.3182 0.6736 0.5636 0.036 Uiso 1 1 calc R . .
C8 C 0.2934(2) 0.6839(3) 0.6428(3) 0.0275(12) Uani 1 1 d . . .
C9 C 0.2999(2) 0.6844(4) 0.7076(3) 0.0311(14) Uani 1 1 d . . .
H9 H 0.2788 0.6887 0.7303 0.037 Uiso 1 1 calc R . .
C10 C 0.3392(2) 0.6783(4) 0.7392(3) 0.0300(13) Uani 1 1 d . . .
C11 C 0.3700(2) 0.6714(4) 0.7071(3) 0.0314(14) Uani 1 1 d . . .
H11 H 0.3963 0.6678 0.7294 0.038 Uiso 1 1 calc R . .
C12 C 0.2271(2) 0.7356(4) 0.6199(3) 0.0305(13) Uani 1 1 d . . .
C13 C 0.2385(2) 0.6432(4) 0.5616(4) 0.0379(16) Uani 1 1 d . . .
H13 H 0.2517 0.6055 0.5453 0.045 Uiso 1 1 calc R . .
C14 C 0.2001(2) 0.6638(4) 0.5422(4) 0.0380(16) Uani 1 1 d . . .
H14 H 0.1815 0.6433 0.5093 0.046 Uiso 1 1 calc R . .
C15 C 0.1556(2) 0.7548(5) 0.5760(4) 0.0454(19) Uani 1 1 d . . .
H15A H 0.1594 0.8046 0.5889 0.055 Uiso 1 1 calc R . .
H15B H 0.1413 0.7535 0.5318 0.055 Uiso 1 1 calc R . .
C16 C 0.1327(5) 0.7191(13) 0.6168(11) 0.143(9) Uani 1 1 d . . .
H16A H 0.1069 0.7064 0.5926 0.214 Uiso 1 1 calc . . .
H16B H 0.1292 0.7504 0.6517 0.214 Uiso 1 1 calc . . .
H16C H 0.1466 0.6765 0.6340 0.214 Uiso 1 1 calc . . .
C17 C 0.3734(2) 0.7188(4) 0.8432(3) 0.0349(15) Uani 1 1 d . . .
C18 C 0.3303(2) 0.6290(4) 0.8431(3) 0.0378(16) Uani 1 1 d . . .
H18 H 0.3108 0.5947 0.8284 0.045 Uiso 1 1 calc R . .
C19 C 0.3474(3) 0.6420(5) 0.9040(4) 0.0456(19) Uani 1 1 d . . .
H19 H 0.3423 0.6181 0.9406 0.055 Uiso 1 1 calc R . .
C20 C 0.3972(3) 0.7313(6) 0.9592(4) 0.056(2) Uani 1 1 d . . .
H20A H 0.3852 0.7219 0.9969 0.067 Uiso 1 1 calc R . .
H20B H 0.3975 0.7828 0.9526 0.067 Uiso 1 1 calc R . .
C21 C 0.4393(4) 0.7032(8) 0.9700(7) 0.089(5) Uani 1 1 d . . .
H21A H 0.4396 0.6547 0.9853 0.134 Uiso 1 1 calc . . .
H21B H 0.4560 0.7324 1.0015 0.134 Uiso 1 1 calc . . .
H21C H 0.4494 0.7045 0.9302 0.134 Uiso 1 1 calc . . .
C22 C 0.3400(2) 0.8901(4) 0.5087(3) 0.0351(15) Uani 1 1 d . . .
C23 C 0.3036(3) 0.9755(4) 0.4526(4) 0.0412(17) Uani 1 1 d . . .
H23 H 0.2909 1.0022 0.4176 0.049 Uiso 1 1 calc R . .
C24 C 0.3040(2) 0.9891(4) 0.5134(3) 0.0376(16) Uani 1 1 d . . .
H24 H 0.2913 1.0271 0.5302 0.045 Uiso 1 1 calc R . .
C25 C 0.3334(4) 0.8808(6) 0.3924(4) 0.060(3) Uani 1 1 d . . .
H25A H 0.3138 0.8970 0.3559 0.073 Uiso 1 1 calc R . .
H25B H 0.3301 0.8295 0.3965 0.073 Uiso 1 1 calc R . .
C26 C 0.3737(5) 0.8952(11) 0.3793(6) 0.100(6) Uani 1 1 d . . .
H26A H 0.3782 0.9460 0.3795 0.150 Uiso 1 1 calc . . .
H26B H 0.3761 0.8759 0.3379 0.150 Uiso 1 1 calc . . .
H26C H 0.3933 0.8731 0.4121 0.150 Uiso 1 1 calc . . .
C27 C 0.3366(2) 0.9338(4) 0.6148(3) 0.0335(15) Uani 1 1 d . . .
C28 C 0.3061(2) 0.9382(3) 0.6498(3) 0.0296(13) Uani 1 1 d . . .
H28 H 0.2794 0.9420 0.6293 0.036 Uiso 1 1 calc R . .
C29 C 0.3161(2) 0.9367(4) 0.7158(3) 0.0315(14) Uani 1 1 d . . .
C30 C 0.3548(2) 0.9340(4) 0.7460(3) 0.0325(14) Uani 1 1 d . . .
H30 H 0.3614 0.9347 0.7908 0.039 Uiso 1 1 calc R . .
C31 C 0.3841(2) 0.9302(4) 0.7090(4) 0.0358(15) Uani 1 1 d . . .
C32 C 0.3758(2) 0.9317(4) 0.6436(4) 0.0372(16) Uani 1 1 d . . .
H32 H 0.3963 0.9313 0.6194 0.045 Uiso 1 1 calc R . .
C33 C 0.2506(2) 0.9085(4) 0.7387(3) 0.0325(14) Uani 1 1 d . . .
C34 C 0.2876(3) 0.9847(4) 0.8055(4) 0.0400(17) Uani 1 1 d . . .
H34 H 0.3094 1.0119 0.8253 0.048 Uiso 1 1 calc R . .
C35 C 0.2511(3) 0.9791(4) 0.8233(4) 0.0458(19) Uani 1 1 d . . .
H35 H 0.2424 1.0026 0.8573 0.055 Uiso 1 1 calc R . .
C36 C 0.1884(3) 0.9115(5) 0.7830(4) 0.0444(18) Uani 1 1 d . . .
H36A H 0.1858 0.8603 0.7750 0.053 Uiso 1 1 calc R . .
H36B H 0.1824 0.9204 0.8257 0.053 Uiso 1 1 calc R . .
C37 C 0.1600(3) 0.9476(9) 0.7373(6) 0.080(4) Uani 1 1 d . . .
H37A H 0.1605 0.9979 0.7474 0.120 Uiso 1 1 calc . . .
H37B H 0.1337 0.9288 0.7382 0.120 Uiso 1 1 calc . . .
H37C H 0.1664 0.9410 0.6951 0.120 Uiso 1 1 calc . . .
C38 C 0.4393(3) 0.8823(5) 0.7865(4) 0.0464(19) Uani 1 1 d . . .
C39 C 0.4527(3) 0.9773(6) 0.7327(5) 0.061(3) Uani 1 1 d . . .
H39 H 0.4498 1.0164 0.7048 0.073 Uiso 1 1 calc R . .
C40 C 0.4843(3) 0.9584(7) 0.7709(7) 0.082(4) Uani 1 1 d . . .
H40 H 0.5090 0.9815 0.7755 0.099 Uiso 1 1 calc R . .
C41 C 0.5051(3) 0.8641(7) 0.8517(6) 0.077(4) Uani 1 1 d . . .
H41A H 0.4941 0.8171 0.8582 0.092 Uiso 1 1 calc R . .
H41B H 0.5294 0.8566 0.8341 0.092 Uiso 1 1 calc R . .
C42 C 0.5154(5) 0.8944(11) 0.9086(8) 0.112(6) Uani 1 1 d . . .
H42A H 0.5055 0.9427 0.9068 0.168 Uiso 1 1 calc . . .
H42B H 0.5442 0.8947 0.9206 0.168 Uiso 1 1 calc . . .
H42C H 0.5040 0.8678 0.9400 0.168 Uiso 1 1 calc . . .
N1 N 0.4283(2) 0.6713(4) 0.5356(3) 0.0410(15) Uani 1 1 d . . .
N2 N 0.39313(18) 0.6602(3) 0.6068(3) 0.0319(12) Uani 1 1 d . . .
N3 N 0.25393(17) 0.6881(3) 0.6091(3) 0.0283(11) Uani 1 1 d . . .
N4 N 0.19376(19) 0.7204(3) 0.5801(3) 0.0361(13) Uani 1 1 d . . .
N5 N 0.34713(18) 0.6762(3) 0.8073(3) 0.0325(12) Uani 1 1 d . . .
N6 N 0.3735(2) 0.6966(4) 0.9025(3) 0.0437(16) Uani 1 1 d . . .
N7 N 0.3252(2) 0.9155(4) 0.4505(3) 0.0425(15) Uani 1 1 d . . .
N8 N 0.32673(19) 0.9369(3) 0.5478(3) 0.0306(12) Uani 1 1 d . . .
N9 N 0.2856(2) 0.9422(3) 0.7526(3) 0.0323(12) Uani 1 1 d . . .
N10 N 0.2300(2) 0.9330(3) 0.7820(3) 0.0361(13) Uani 1 1 d . . .
N11 N 0.4246(2) 0.9301(4) 0.7406(3) 0.0392(14) Uani 1 1 d . . .
N12 N 0.4766(2) 0.9008(5) 0.8034(4) 0.055(2) Uani 1 1 d . . .
Ag51 Ag 0.129459(16) 0.81069(6) -0.03529(2) 0.03437(12) Uani 1 1 d . . .
Ag52 Ag 0.262467(16) 0.78200(6) 0.18394(2) 0.03292(11) Uani 1 1 d . . .
Ag53 Ag 0.094460(17) 0.80608(6) 0.22945(2) 0.03983(13) Uani 1 1 d . . .
C51 C 0.1006(2) 0.9043(4) -0.0260(3) 0.0321(14) Uani 1 1 d . . .
C52 C 0.0553(2) 0.9902(4) -0.0353(4) 0.0401(17) Uani 1 1 d . . .
H52 H 0.0336 1.0187 -0.0536 0.048 Uiso 1 1 calc R . .
C53 C 0.0779(2) 0.9994(4) 0.0220(4) 0.0376(16) Uani 1 1 d . . .
H53 H 0.0753 1.0344 0.0525 0.045 Uiso 1 1 calc R . .
C54 C 0.0533(3) 0.9036(6) -0.1268(4) 0.053(2) Uani 1 1 d . . .
H54A H 0.0260 0.9210 -0.1404 0.064 Uiso 1 1 calc R . .
H54B H 0.0524 0.8517 -0.1256 0.064 Uiso 1 1 calc R . .
C55 C 0.0784(4) 0.9269(10) -0.1733(5) 0.084(4) Uani 1 1 d . . .
H55A H 0.0811 0.9781 -0.1717 0.126 Uiso 1 1 calc . . .
H55B H 0.0660 0.9126 -0.2160 0.126 Uiso 1 1 calc . . .
H55C H 0.1045 0.9051 -0.1627 0.126 Uiso 1 1 calc . . .
C56 C 0.1382(2) 0.9374(4) 0.0787(3) 0.0315(14) Uani 1 1 d . . .
C57 C 0.1760(2) 0.9301(4) 0.0655(3) 0.0302(13) Uani 1 1 d . . .
H57 H 0.1806 0.9297 0.0233 0.036 Uiso 1 1 calc R . .
C58 C 0.2067(2) 0.9235(3) 0.1167(3) 0.0287(13) Uani 1 1 d . . .
C59 C 0.1996(2) 0.9229(4) 0.1788(3) 0.0329(14) Uani 1 1 d . . .
H59 H 0.2207 0.9187 0.2135 0.040 Uiso 1 1 calc R . .
C60 C 0.1617(2) 0.9283(4) 0.1885(3) 0.0301(13) Uani 1 1 d . . .
C61 C 0.1305(2) 0.9355(4) 0.1390(3) 0.0315(14) Uani 1 1 d . . .
H61 H 0.1043 0.9391 0.1466 0.038 Uiso 1 1 calc R . .
C62 C 0.2729(2) 0.8697(4) 0.1306(3) 0.0326(14) Uani 1 1 d . . .
C63 C 0.2996(2) 0.9420(4) 0.0685(4) 0.0372(16) Uani 1 1 d . . .
H63 H 0.3185 0.9636 0.0476 0.045 Uiso 1 1 calc R . .
C64 C 0.2618(2) 0.9616(4) 0.0648(4) 0.0363(15) Uani 1 1 d . . .
H64 H 0.2487 0.9985 0.0397 0.044 Uiso 1 1 calc R . .
C65 C 0.3436(2) 0.8477(5) 0.1275(4) 0.047(2) Uani 1 1 d . . .
H65A H 0.3385 0.7965 0.1284 0.057 Uiso 1 1 calc R . .
H65B H 0.3605 0.8563 0.0956 0.057 Uiso 1 1 calc R . .
C66 C 0.3643(3) 0.8698(6) 0.1889(5) 0.0621(10) Uiso 1 1 d . . .
H66A H 0.3590 0.9196 0.1951 0.093 Uiso 1 1 calc . . .
H66B H 0.3926 0.8627 0.1912 0.093 Uiso 1 1 calc . . .
H66C H 0.3552 0.8419 0.2219 0.093 Uiso 1 1 calc . . .
C67 C 0.1281(2) 0.8873(4) 0.2741(3) 0.0382(16) Uani 1 1 d . . .
C68 C 0.1723(3) 0.9787(5) 0.2984(4) 0.0406(17) Uani 1 1 d . . .
H68 H 0.1920 1.0124 0.2942 0.049 Uiso 1 1 calc R . .
C69 C 0.1560(3) 0.9668(5) 0.3493(4) 0.049(2) Uani 1 1 d . . .
H69 H 0.1608 0.9922 0.3879 0.059 Uiso 1 1 calc R . .
C70 C 0.1064(4) 0.8765(5) 0.3782(4) 0.060(3) Uani 1 1 d . . .
H70A H 0.1070 0.8248 0.3736 0.071 Uiso 1 1 calc R . .
H70B H 0.1185 0.8881 0.4223 0.071 Uiso 1 1 calc R . .
C71 C 0.0655(4) 0.9000(7) 0.3665(7) 0.083(4) Uani 1 1 d . . .
H71A H 0.0645 0.9508 0.3738 0.125 Uiso 1 1 calc . . .
H71B H 0.0509 0.8755 0.3952 0.125 Uiso 1 1 calc . . .
H71C H 0.0535 0.8896 0.3227 0.125 Uiso 1 1 calc . . .
C72 C 0.1586(2) 0.7157(4) -0.0430(3) 0.0360(15) Uani 1 1 d . . .
C73 C 0.1939(3) 0.6310(4) -0.0776(4) 0.0441(19) Uani 1 1 d . . .
H73 H 0.2064 0.6042 -0.1057 0.053 Uiso 1 1 calc R . .
C74 C 0.1940(3) 0.6170(4) -0.0175(4) 0.0418(18) Uani 1 1 d . . .
H74 H 0.2070 0.5790 0.0063 0.050 Uiso 1 1 calc R . .
C75 C 0.1655(3) 0.7281(5) -0.1532(4) 0.052(2) Uani 1 1 d . . .
H75A H 0.1860 0.7140 -0.1776 0.063 Uiso 1 1 calc R . .
H75B H 0.1680 0.7793 -0.1455 0.063 Uiso 1 1 calc R . .
C76 C 0.1250(4) 0.7129(10) -0.1925(6) 0.091(5) Uani 1 1 d . . .
H76A H 0.1273 0.7093 -0.2372 0.137 Uiso 1 1 calc . . .
H76B H 0.1069 0.7510 -0.1870 0.137 Uiso 1 1 calc . . .
H76C H 0.1150 0.6685 -0.1786 0.137 Uiso 1 1 calc . . .
C77 C 0.1620(2) 0.6719(4) 0.0668(3) 0.0329(15) Uani 1 1 d . . .
C78 C 0.1929(2) 0.6686(4) 0.1168(3) 0.0322(14) Uani 1 1 d . . .
H78 H 0.2194 0.6664 0.1103 0.039 Uiso 1 1 calc R . .
C79 C 0.1835(2) 0.6685(4) 0.1788(4) 0.0347(15) Uani 1 1 d . . .
C80 C 0.1449(2) 0.6717(4) 0.1878(4) 0.0352(15) Uani 1 1 d . . .
H80 H 0.1386 0.6719 0.2290 0.042 Uiso 1 1 calc R . .
C81 C 0.1154(2) 0.6744(4) 0.1345(4) 0.0366(16) Uani 1 1 d . . .
C82 C 0.1235(2) 0.6754(4) 0.0733(3) 0.0358(15) Uani 1 1 d . . .
H82 H 0.1030 0.6784 0.0375 0.043 Uiso 1 1 calc R . .
C83 C 0.2492(2) 0.6982(4) 0.2383(3) 0.0339(15) Uani 1 1 d . . .
C84 C 0.2127(3) 0.6219(4) 0.2848(4) 0.0419(18) Uani 1 1 d . . .
H84 H 0.1912 0.5939 0.2923 0.050 Uiso 1 1 calc R . .
C85 C 0.2482(3) 0.6290(5) 0.3231(4) 0.0464(19) Uani 1 1 d . . .
H85 H 0.2565 0.6064 0.3626 0.056 Uiso 1 1 calc R . .
C86 C 0.3100(3) 0.6989(6) 0.3173(4) 0.050(2) Uani 1 1 d . . .
H86A H 0.3162 0.6931 0.3637 0.060 Uiso 1 1 calc R . .
H86B H 0.3123 0.7494 0.3075 0.060 Uiso 1 1 calc R . .
C87 C 0.3380(4) 0.6590(10) 0.2883(7) 0.092(5) Uani 1 1 d . . .
H87A H 0.3314 0.6089 0.2887 0.138 Uiso 1 1 calc . . .
H87B H 0.3646 0.6665 0.3121 0.138 Uiso 1 1 calc . . .
H87C H 0.3367 0.6746 0.2446 0.138 Uiso 1 1 calc . . .
C88 C 0.0613(3) 0.7228(5) 0.1830(4) 0.0426(17) Uani 1 1 d . . .
C89 C 0.0459(3) 0.6305(6) 0.1191(6) 0.064(3) Uani 1 1 d . . .
H89 H 0.0483 0.5937 0.0902 0.077 Uiso 1 1 calc R . .
C90 C 0.0138(3) 0.6462(6) 0.1419(7) 0.075(4) Uani 1 1 d . . .
H90 H -0.0110 0.6230 0.1340 0.090 Uiso 1 1 calc R . .
C91 C -0.0036(4) 0.7454(6) 0.2164(6) 0.080(4) Uani 1 1 d D . .
H91A H 0.0098 0.7870 0.2378 0.096 Uiso 1 1 calc R . .
H91B H -0.0273 0.7613 0.1868 0.096 Uiso 1 1 calc R . .
C92 C -0.0152(3) 0.6945(6) 0.2647(5) 0.0621(10) Uiso 1 1 d D . .
H92A H -0.0427 0.7024 0.2686 0.093 Uiso 1 1 calc . . .
H92B H 0.0018 0.7022 0.3058 0.093 Uiso 1 1 calc . . .
H92C H -0.0120 0.6461 0.2509 0.093 Uiso 1 1 calc . . .
N51 N 0.06933(19) 0.9310(4) -0.0629(3) 0.0384(14) Uani 1 1 d . . .
N52 N 0.10626(18) 0.9459(3) 0.0265(3) 0.0301(12) Uani 1 1 d . . .
N53 N 0.24583(17) 0.9179(3) 0.1045(3) 0.0295(11) Uani 1 1 d . . .
N54 N 0.30563(18) 0.8850(3) 0.1082(3) 0.0350(13) Uani 1 1 d . . .
N55 N 0.15407(19) 0.9308(3) 0.2523(3) 0.0316(12) Uani 1 1 d . . .
N56 N 0.1304(2) 0.9090(4) 0.3345(3) 0.0460(17) Uani 1 1 d . . .
N57 N 0.1723(2) 0.6912(3) -0.0922(3) 0.0389(14) Uani 1 1 d . . .
N58 N 0.1714(2) 0.6692(3) 0.0042(3) 0.0352(13) Uani 1 1 d . . .
N59 N 0.21417(19) 0.6639(3) 0.2326(3) 0.0335(12) Uani 1 1 d . . .
N60 N 0.2701(2) 0.6753(4) 0.2941(3) 0.0405(14) Uani 1 1 d . . .
N61 N 0.0747(2) 0.6760(4) 0.1440(3) 0.0408(14) Uani 1 1 d . . .
N62 N 0.0246(3) 0.7047(5) 0.1804(5) 0.063(2) Uani 1 1 d . . .
P1 P 0.32090(7) 0.58994(13) 0.07681(10) 0.0437(5) Uani 1 1 d . . .
F1 F 0.3579(2) 0.5685(4) 0.0478(3) 0.0709(18) Uani 1 1 d . . .
F2 F 0.3322(2) 0.6687(3) 0.0736(4) 0.082(2) Uani 1 1 d . . .
F3 F 0.3442(3) 0.5778(5) 0.1447(3) 0.106(3) Uani 1 1 d . . .
F4 F 0.2835(2) 0.6099(4) 0.1054(4) 0.0776(19) Uani 1 1 d . . .
F5 F 0.3076(2) 0.5086(3) 0.0776(4) 0.078(2) Uani 1 1 d . . .
F6 F 0.29607(19) 0.5947(4) 0.0070(3) 0.0718(18) Uani 1 1 d . . .
P2 P 0.20865(6) 0.55355(13) 0.73852(9) 0.0385(4) Uani 1 1 d . . .
F7 F 0.24137(19) 0.5529(4) 0.6936(3) 0.0691(16) Uani 1 1 d . . .
F8 F 0.20972(19) 0.4694(3) 0.7406(3) 0.0637(15) Uani 1 1 d . . .
F9 F 0.17421(19) 0.5501(4) 0.6786(3) 0.0710(18) Uani 1 1 d . . .
F10 F 0.2081(2) 0.6360(3) 0.7369(4) 0.0712(17) Uani 1 1 d . . .
F11 F 0.1758(2) 0.5549(4) 0.7822(3) 0.080(2) Uani 1 1 d . . .
F12 F 0.24327(19) 0.5557(4) 0.7986(3) 0.0689(16) Uani 1 1 d . . .
P3 P 0.03905(6) 0.05091(14) 0.19152(11) 0.0454(5) Uani 1 1 d . . .
F13 F 0.04027(17) -0.0229(3) 0.1550(3) 0.0642(17) Uani 1 1 d . . .
F14 F 0.0710(3) 0.0803(4) 0.1545(4) 0.093(3) Uani 1 1 d . . .
F15 F 0.0726(3) 0.0236(5) 0.2444(3) 0.097(3) Uani 1 1 d . . .
F16 F 0.03830(16) 0.1241(3) 0.2272(3) 0.0615(16) Uani 1 1 d . . .
F17 F 0.0071(3) 0.0211(6) 0.2274(7) 0.159(6) Uani 1 1 d . . .
F18 F 0.0062(3) 0.0790(5) 0.1379(5) 0.140(5) Uani 1 1 d . . .
P4 P 0.38775(8) 0.95985(15) 0.94919(13) 0.0542(6) Uani 1 1 d . . .
F19 F 0.3881(3) 1.0003(5) 0.8847(3) 0.095(3) Uani 1 1 d . . .
F20 F 0.3622(3) 0.9018(4) 0.9098(4) 0.092(2) Uani 1 1 d . . .
F21 F 0.3507(3) 1.0041(5) 0.9544(4) 0.106(3) Uani 1 1 d . . .
F22 F 0.3861(2) 0.9219(4) 1.0133(3) 0.078(2) Uani 1 1 d . . .
F23 F 0.4166(4) 1.0179(6) 0.9840(4) 0.147(5) Uani 1 1 d . . .
F24 F 0.4248(3) 0.9077(7) 0.9424(5) 0.119(4) Uani 1 1 d . . .
P5 P 0.11317(9) 0.64484(15) 0.37454(12) 0.0567(6) Uani 1 1 d . . .
F25 F 0.1130(3) 0.6044(5) 0.3095(3) 0.093(2) Uani 1 1 d . . .
F26 F 0.1394(3) 0.7028(4) 0.3484(5) 0.105(3) Uani 1 1 d . . .
F27 F 0.0779(3) 0.6958(7) 0.3441(4) 0.117(3) Uani 1 1 d . . .
F28 F 0.1149(3) 0.6862(5) 0.4382(3) 0.095(3) Uani 1 1 d . . .
F29 F 0.0840(5) 0.5892(6) 0.3914(5) 0.165(6) Uani 1 1 d . . .
F30 F 0.1486(4) 0.5990(6) 0.4015(5) 0.160(6) Uani 1 1 d . . .
P6 P 0.32223(8) 0.51596(14) 0.46141(10) 0.0487(5) Uani 1 1 d . . .
F31 F 0.3481(3) 0.5257(6) 0.4104(3) 0.105(3) Uani 1 1 d . . .
F32 F 0.3092(3) 0.5976(4) 0.4544(4) 0.101(3) Uani 1 1 d . . .
F33 F 0.35799(18) 0.5359(4) 0.5152(3) 0.0650(16) Uani 1 1 d . . .
F34 F 0.29429(19) 0.5085(4) 0.5138(3) 0.0685(17) Uani 1 1 d . . .
F35 F 0.3342(2) 0.4366(3) 0.4683(4) 0.079(2) Uani 1 1 d . . .
F36 F 0.2840(2) 0.4955(4) 0.4092(4) 0.094(3) Uani 1 1 d . . .
C11A C 0.0162(5) 0.8006(10) -0.0141(7) 0.0621(10) Uiso 0.50 1 d PD A -1
H11A H -0.0091 0.7754 -0.0163 0.075 Uiso 0.50 1 calc PR A -1
H11B H 0.0105 0.8435 -0.0401 0.075 Uiso 0.50 1 calc PR A -1
C10A C 0.0287(6) 0.8248(12) 0.0540(7) 0.0621(10) Uiso 0.50 1 d PD A -1
H10A H 0.0191 0.7913 0.0824 0.093 Uiso 1 1 calc . B -1
H10B H 0.0175 0.8713 0.0592 0.093 Uiso 1 1 calc . C -1
H10C H 0.0575 0.8273 0.0643 0.093 Uiso 1 1 calc . D -1
O11 O 0.0395(4) 0.7595(7) -0.0434(7) 0.0621(10) Uiso 0.50 1 d PD A -1
C21A C 0.2525(4) 0.2984(9) 0.5669(6) 0.0621(10) Uiso 0.520(8) 1 d PD . .
C22A C 0.2658(6) 0.3340(11) 0.5146(8) 0.0621(10) Uiso 0.520(8) 1 d PD . .
H22D H 0.2944 0.3291 0.5190 0.093 Uiso 0.52 1 calc P . .
H22E H 0.2589 0.3839 0.5151 0.093 Uiso 0.52 1 calc P . .
H22F H 0.2530 0.3129 0.4746 0.093 Uiso 0.52 1 calc P . .
C23A C 0.2743(5) 0.3159(12) 0.6291(7) 0.0621(10) Uiso 0.520(8) 1 d PD . .
H23A H 0.2667 0.3629 0.6411 0.093 Uiso 0.52 1 calc P . .
H23B H 0.3026 0.3151 0.6283 0.093 Uiso 0.52 1 calc P . .
H23C H 0.2683 0.2814 0.6599 0.093 Uiso 0.52 1 calc P . .
O21A O 0.2249(4) 0.2554(7) 0.5633(7) 0.0621(10) Uiso 0.520(8) 1 d PD . .
C21B C 0.2535(5) 0.8079(9) 0.9330(7) 0.0621(10) Uiso 0.480(8) 1 d PD . .
C22B C 0.2756(6) 0.7874(12) 0.8844(9) 0.0621(10) Uiso 0.480(8) 1 d PD . .
H22A H 0.2671 0.7407 0.8684 0.093 Uiso 0.48 1 calc P . .
H22B H 0.3038 0.7863 0.9024 0.093 Uiso 0.48 1 calc P . .
H22C H 0.2709 0.8214 0.8497 0.093 Uiso 0.48 1 calc P . .
C23B C 0.2631(7) 0.7681(11) 0.9914(8) 0.0621(10) Uiso 0.480(8) 1 d PD . .
H23D H 0.2454 0.7819 1.0202 0.093 Uiso 0.48 1 calc P . .
H23E H 0.2904 0.7777 1.0112 0.093 Uiso 0.48 1 calc P . .
H23F H 0.2600 0.7178 0.9821 0.093 Uiso 0.48 1 calc P . .
O21B O 0.2243(4) 0.8478(8) 0.9222(7) 0.0621(10) Uiso 0.480(8) 1 d PD . .

loop_
_atom_site_aniso_label
_atom_site_aniso_U_11
_atom_site_aniso_U_22
_atom_site_aniso_U_33
_atom_site_aniso_U_23
_atom_site_aniso_U_13
_atom_site_aniso_U_12
Ag1 0.0480(3) 0.0332(3) 0.0276(2) 0.00480(19) 0.0105(2) 0.0095(2)
Ag2 0.0375(3) 0.0301(2) 0.0287(2) -0.00692(18) 0.00494(19) 0.00127(19)
Ag3 0.0436(3) 0.0388(3) 0.0309(2) 0.0079(2) -0.0014(2) -0.0022(2)
C1 0.034(4) 0.039(4) 0.035(4) 0.003(3) 0.008(3) 0.005(3)
C2 0.047(5) 0.058(5) 0.036(4) 0.004(4) 0.009(3) 0.020(4)
C3 0.033(4) 0.038(4) 0.041(4) 0.004(3) 0.004(3) 0.012(3)
C4 0.049(5) 0.071(6) 0.037(4) 0.006(4) 0.017(4) 0.014(4)
C5 0.43(5) 0.38(5) 0.077(12) -0.11(2) 0.13(2) -0.31(4)
C6 0.033 0.024 0.031 0.003 0.008 0.005
C7 0.034 0.028 0.026 0.001 -0.002 -0.002
C8 0.032(3) 0.022(3) 0.027(3) 0.000(2) 0.003(3) 0.003(2)
C9 0.036(4) 0.029(3) 0.027(3) 0.001(2) 0.003(3) 0.002(3)
C10 0.037(4) 0.032(3) 0.019(3) -0.001(2) 0.000(3) 0.002(3)
C11 0.034(4) 0.028(3) 0.029(3) 0.001(2) 0.000(3) 0.004(3)
C12 0.033(3) 0.025(3) 0.033(3) -0.005(2) 0.004(3) 0.001(2)
C13 0.043(4) 0.036(4) 0.032(4) -0.009(3) 0.000(3) 0.002(3)
C14 0.044(4) 0.029(3) 0.036(4) -0.009(3) -0.006(3) 0.002(3)
C15 0.037(4) 0.046(4) 0.046(4) -0.016(3) -0.011(3) 0.014(3)
C16 0.071(10) 0.18(2) 0.19(2) 0.055(17) 0.061(12) 0.065(12)
C17 0.037(4) 0.040(4) 0.026(3) 0.005(3) 0.000(3) 0.001(3)
C18 0.045(4) 0.039(4) 0.030(3) 0.009(3) 0.009(3) -0.003(3)
C19 0.062(5) 0.046(4) 0.030(4) 0.007(3) 0.011(4) -0.005(4)
C20 0.077(7) 0.063(6) 0.019(3) 0.001(3) -0.011(4) -0.009(5)
C21 0.081(9) 0.082(9) 0.086(9) -0.033(7) -0.038(7) 0.007(7)
C22 0.052(4) 0.034(3) 0.022(3) 0.002(2) 0.014(3) 0.000(3)
C23 0.058(5) 0.033(4) 0.030(4) 0.005(3) 0.001(3) 0.008(3)
C24 0.049(4) 0.035(4) 0.027(3) 0.002(3) 0.000(3) 0.010(3)
C25 0.103(8) 0.058(6) 0.021(4) 0.004(3) 0.012(4) 0.017(5)
C26 0.096(10) 0.163(16) 0.050(6) 0.027(8) 0.041(7) 0.037(10)
C27 0.051(4) 0.031(3) 0.018(3) 0.005(2) 0.006(3) 0.002(3)
C28 0.038(4) 0.027(3) 0.024(3) 0.002(2) 0.007(3) 0.002(3)
C29 0.042(4) 0.027(3) 0.027(3) -0.003(2) 0.011(3) -0.003(3)
C30 0.043(4) 0.028(3) 0.024(3) 0.003(2) 0.000(3) 0.002(3)
C31 0.035(4) 0.026(3) 0.044(4) 0.004(3) 0.000(3) -0.002(3)
C32 0.043(4) 0.034(4) 0.036(4) 0.006(3) 0.012(3) 0.006(3)
C33 0.045(4) 0.031(3) 0.021(3) -0.002(2) 0.005(3) 0.003(3)
C34 0.063(5) 0.028(3) 0.030(3) -0.010(3) 0.010(3) 0.001(3)
C35 0.072(6) 0.036(4) 0.032(4) -0.009(3) 0.016(4) -0.008(4)
C36 0.047(5) 0.049(5) 0.039(4) 0.003(3) 0.015(4) 0.002(4)
C37 0.038(5) 0.132(12) 0.069(7) 0.038(7) 0.008(5) 0.020(6)
C38 0.049(5) 0.042(4) 0.045(4) 0.009(3) 0.000(4) -0.001(4)
C39 0.043(5) 0.071(6) 0.063(6) 0.025(5) -0.003(4) -0.019(5)
C40 0.041(5) 0.094(9) 0.104(10) 0.040(8) -0.010(6) -0.028(6)
C41 0.060(6) 0.082(8) 0.078(8) 0.043(7) -0.017(6) -0.012(6)
C42 0.115(13) 0.111(13) 0.090(11) 0.012(9) -0.038(9) 0.013(10)
N1 0.040(3) 0.050(4) 0.034(3) 0.002(3) 0.009(3) 0.014(3)
N2 0.032(3) 0.033(3) 0.030(3) 0.000(2) 0.005(2) 0.005(2)
N3 0.032(3) 0.025(3) 0.025(3) -0.002(2) -0.002(2) -0.002(2)
N4 0.037(3) 0.029(3) 0.040(3) -0.007(2) -0.001(3) 0.005(2)
N5 0.038(3) 0.035(3) 0.024(3) 0.006(2) 0.002(2) 0.003(2)
N6 0.062(4) 0.049(4) 0.018(3) 0.002(2) 0.002(3) 0.002(3)
N7 0.063(4) 0.036(3) 0.028(3) 0.004(2) 0.007(3) 0.010(3)
N8 0.044(3) 0.027(3) 0.019(2) 0.001(2) 0.002(2) 0.001(2)
N9 0.053(4) 0.026(3) 0.019(2) -0.0040(19) 0.008(2) 0.000(2)
N10 0.043(4) 0.033(3) 0.034(3) -0.006(2) 0.011(3) 0.001(3)
N11 0.040(4) 0.039(3) 0.034(3) 0.008(3) -0.003(3) -0.004(3)
N12 0.047(4) 0.059(5) 0.052(4) 0.018(4) -0.009(3) -0.008(4)
Ag51 0.0446(3) 0.0316(3) 0.0260(2) -0.00158(18) 0.00370(19) 0.0103(2)
Ag52 0.0387(3) 0.0303(2) 0.0300(2) 0.00808(18) 0.00647(19) 0.0016(2)
Ag53 0.0459(3) 0.0428(3) 0.0326(2) -0.0047(2) 0.0120(2) 0.0007(2)
C51 0.035(4) 0.035(3) 0.027(3) 0.000(3) 0.007(3) 0.005(3)
C52 0.041(4) 0.042(4) 0.037(4) 0.004(3) 0.004(3) 0.015(3)
C53 0.037(4) 0.038(4) 0.037(4) 0.000(3) 0.004(3) 0.012(3)
C54 0.053(5) 0.082(7) 0.021(3) -0.011(4) -0.005(3) 0.018(5)
C55 0.082(8) 0.135(13) 0.036(5) 0.013(6) 0.015(5) 0.003(8)
C56 0.034(4) 0.031(3) 0.027(3) 0.005(2) 0.000(3) 0.007(3)
C57 0.036(4) 0.030(3) 0.026(3) 0.007(2) 0.010(3) 0.002(3)
C58 0.041(4) 0.022(3) 0.022(3) 0.000(2) 0.003(3) 0.006(2)
C59 0.038(4) 0.031(3) 0.031(3) 0.006(3) 0.006(3) 0.000(3)
C60 0.040(4) 0.030(3) 0.020(3) 0.002(2) 0.004(3) 0.004(3)
C61 0.029(3) 0.028(3) 0.037(4) 0.000(3) 0.005(3) 0.000(3)
C62 0.034(4) 0.035(3) 0.028(3) 0.005(3) 0.006(3) -0.004(3)
C63 0.040(4) 0.038(4) 0.037(4) 0.011(3) 0.013(3) -0.004(3)
C64 0.042(4) 0.035(4) 0.033(4) 0.009(3) 0.011(3) 0.003(3)
C65 0.033(4) 0.051(5) 0.061(5) 0.024(4) 0.017(4) 0.014(3)
C67 0.051(4) 0.038(4) 0.025(3) 0.001(3) 0.008(3) 0.007(3)
C68 0.043(4) 0.043(4) 0.036(4) -0.007(3) 0.007(3) 0.003(3)
C69 0.072(6) 0.051(5) 0.025(3) -0.011(3) 0.007(4) -0.002(4)
C70 0.097(8) 0.051(5) 0.038(4) 0.001(4) 0.030(5) -0.008(5)
C71 0.100(9) 0.071(7) 0.099(10) 0.020(7) 0.072(8) 0.007(7)
C72 0.046(4) 0.031(3) 0.029(3) -0.002(3) 0.001(3) 0.008(3)
C73 0.070(6) 0.036(4) 0.031(4) -0.006(3) 0.022(4) 0.010(4)
C74 0.061(5) 0.031(4) 0.036(4) -0.002(3) 0.015(4) 0.013(3)
C75 0.079(6) 0.052(5) 0.029(4) 0.011(3) 0.017(4) 0.022(5)
C76 0.078(8) 0.142(14) 0.045(6) 0.006(7) -0.011(5) 0.033(9)
C77 0.049(4) 0.027(3) 0.024(3) 0.000(2) 0.011(3) 0.002(3)
C78 0.038(4) 0.026(3) 0.034(4) -0.001(3) 0.011(3) 0.000(3)
C79 0.042(4) 0.029(3) 0.032(3) 0.008(3) 0.003(3) 0.003(3)
C80 0.043(4) 0.031(3) 0.033(4) -0.003(3) 0.012(3) 0.003(3)
C81 0.040(4) 0.029(3) 0.042(4) -0.005(3) 0.011(3) 0.001(3)
C82 0.047(4) 0.027(3) 0.030(3) -0.004(3) -0.001(3) 0.005(3)
C83 0.043(4) 0.037(4) 0.022(3) 0.005(3) 0.007(3) 0.010(3)
C84 0.067(5) 0.030(3) 0.031(4) 0.006(3) 0.015(4) -0.005(3)
C85 0.062(5) 0.047(4) 0.029(4) 0.018(3) 0.003(3) -0.003(4)
C86 0.050(5) 0.071(6) 0.027(4) 0.004(4) 0.000(3) -0.004(4)
C87 0.080(9) 0.123(13) 0.072(8) -0.026(8) 0.010(7) 0.014(8)
C88 0.047(5) 0.043(4) 0.040(4) 0.001(3) 0.016(3) -0.002(3)
C89 0.054(6) 0.045(5) 0.095(8) -0.018(5) 0.016(6) -0.003(4)
C90 0.046(6) 0.054(6) 0.123(11) -0.029(6) 0.010(6) -0.009(5)
C91 0.060(7) 0.094(9) 0.091(9) -0.006(7) 0.029(6) 0.016(6)
N51 0.040(3) 0.045(4) 0.028(3) -0.001(3) 0.000(2) 0.005(3)
N52 0.034(3) 0.034(3) 0.021(3) 0.001(2) 0.003(2) 0.009(2)
N53 0.031(3) 0.028(3) 0.030(3) 0.004(2) 0.004(2) 0.001(2)
N54 0.029(3) 0.032(3) 0.045(3) 0.011(3) 0.010(3) 0.005(2)
N55 0.040(3) 0.035(3) 0.021(2) 0.001(2) 0.006(2) 0.006(2)
N56 0.068(5) 0.052(4) 0.019(3) -0.003(3) 0.009(3) 0.008(4)
N57 0.053(4) 0.033(3) 0.030(3) -0.004(2) 0.004(3) 0.004(3)
N58 0.045(4) 0.030(3) 0.030(3) -0.004(2) 0.006(3) 0.006(2)
N59 0.042(3) 0.033(3) 0.024(3) 0.007(2) 0.003(2) 0.002(2)
N60 0.046(4) 0.041(4) 0.031(3) 0.002(3) -0.001(3) 0.005(3)
N61 0.040(4) 0.041(4) 0.040(4) -0.003(3) 0.006(3) -0.002(3)
N62 0.051(5) 0.073(6) 0.069(6) -0.011(5) 0.024(4) 0.000(4)
P1 0.0500(12) 0.0465(11) 0.0375(10) 0.0035(8) 0.0153(9) -0.0015(9)
F1 0.074(4) 0.091(5) 0.053(3) 0.011(3) 0.028(3) 0.025(4)
F2 0.104(6) 0.047(3) 0.098(5) -0.005(3) 0.027(4) -0.019(3)
F3 0.149(8) 0.131(8) 0.037(3) 0.007(4) 0.009(4) 0.037(6)
F4 0.065(4) 0.092(5) 0.086(5) 0.001(4) 0.043(4) 0.008(3)
F5 0.113(6) 0.050(3) 0.083(5) 0.002(3) 0.047(4) -0.011(4)
F6 0.064(4) 0.095(5) 0.051(3) 0.006(3) -0.002(3) -0.011(3)
P2 0.0461(11) 0.0427(10) 0.0271(8) -0.0022(7) 0.0074(8) -0.0012(8)
F7 0.070(4) 0.080(4) 0.064(4) -0.006(3) 0.031(3) 0.005(3)
F8 0.077(4) 0.044(3) 0.065(4) -0.001(3) -0.001(3) -0.004(3)
F9 0.074(4) 0.089(5) 0.043(3) -0.011(3) -0.010(3) 0.022(3)
F10 0.077(4) 0.046(3) 0.093(5) -0.003(3) 0.022(4) 0.005(3)
F11 0.082(4) 0.114(6) 0.053(3) -0.021(4) 0.036(3) -0.035(4)
F12 0.073(4) 0.065(4) 0.058(3) -0.004(3) -0.015(3) -0.004(3)
P3 0.0345(10) 0.0527(12) 0.0486(12) -0.0240(10) 0.0063(9) -0.0036(9)
F13 0.051(3) 0.061(3) 0.083(4) -0.043(3) 0.018(3) -0.016(3)
F14 0.109(6) 0.084(5) 0.099(5) -0.045(4) 0.056(5) -0.040(4)
F15 0.112(6) 0.102(6) 0.064(4) -0.032(4) -0.021(4) 0.040(5)
F16 0.048(3) 0.056(3) 0.075(4) -0.037(3) -0.007(3) 0.012(2)
F17 0.108(7) 0.150(9) 0.256(14) -0.113(10) 0.133(9) -0.058(7)
F18 0.128(7) 0.107(7) 0.142(8) -0.077(6) -0.093(7) 0.045(6)
P4 0.0631(15) 0.0500(13) 0.0500(13) 0.0025(10) 0.0117(11) -0.0045(11)
F19 0.120(6) 0.115(7) 0.048(4) 0.018(4) 0.007(4) -0.035(5)
F20 0.125(7) 0.056(4) 0.085(5) -0.006(4) -0.013(5) -0.017(4)
F21 0.142(8) 0.091(6) 0.094(6) 0.015(5) 0.044(5) 0.054(6)
F22 0.095(5) 0.081(5) 0.067(4) 0.027(4) 0.040(4) 0.009(4)
F23 0.208(11) 0.133(8) 0.070(5) 0.037(5) -0.058(6) -0.100(8)
F24 0.082(6) 0.167(10) 0.112(7) 0.027(7) 0.029(5) 0.020(6)
P5 0.0698(17) 0.0510(13) 0.0435(12) -0.0014(10) -0.0059(11) -0.0055(12)
F25 0.122(6) 0.098(6) 0.060(4) -0.014(4) 0.024(4) -0.044(5)
F26 0.127(7) 0.063(5) 0.136(8) -0.018(5) 0.051(6) -0.019(5)
F27 0.085(6) 0.173(11) 0.085(6) -0.008(6) -0.009(5) 0.017(6)
F28 0.127(7) 0.094(5) 0.052(4) -0.022(4) -0.023(4) 0.025(5)
F29 0.276(15) 0.127(8) 0.127(8) -0.057(7) 0.135(10) -0.122(10)
F30 0.223(13) 0.109(8) 0.115(8) -0.023(6) -0.055(8) 0.101(9)
P6 0.0649(15) 0.0455(12) 0.0310(10) 0.0041(8) -0.0043(9) -0.0033(10)
F31 0.133(7) 0.142(8) 0.045(4) 0.004(4) 0.028(4) -0.046(6)
F32 0.165(8) 0.055(4) 0.063(4) 0.014(3) -0.032(5) -0.008(5)
F33 0.066(4) 0.085(4) 0.038(3) 0.001(3) -0.005(2) -0.017(3)
F34 0.063(4) 0.081(4) 0.064(4) 0.008(3) 0.019(3) 0.009(3)
F35 0.094(5) 0.044(3) 0.094(5) 0.014(3) 0.007(4) 0.007(3)
F36 0.100(5) 0.078(5) 0.082(5) -0.003(4) -0.046(4) -0.008(4)

loop_
_atom_type_symbol
_atom_type_description
_atom_type_scat_dispersion_real
_atom_type_scat_dispersion_imag
_atom_type_scat_source
C C 0.0033 0.0016 'International Tables Vol C Tables 4.2.6.8 and 6.1.1.4'
H H 0.0000 0.0000 'International Tables Vol C Tables 4.2.6.8 and 6.1.1.4'
N N 0.0061 0.0033 'International Tables Vol C Tables 4.2.6.8 and 6.1.1.4'
F F 0.0171 0.0103 'International Tables Vol C Tables 4.2.6.8 and 6.1.1.4'
P P 0.1023 0.0942 'International Tables Vol C Tables 4.2.6.8 and 6.1.1.4'
Ag Ag -0.8971 1.1015 'International Tables Vol C Tables 4.2.6.8 and 6.1.1.4'
O O 0.0106 0.0060 'International Tables Vol C Tables 4.2.6.8 and 6.1.1.4'

loop_
_geom_angle_atom_site_label_1
_geom_angle_atom_site_label_2
_geom_angle_atom_site_label_3
_geom_angle
_geom_angle_site_symmetry_1
_geom_angle_site_symmetry_3
_geom_angle_publ_flag
C22 Ag1 C1 178.0(3) . . ?
C33 Ag2 C12 176.1(3) . . ?
C38 Ag3 C17 177.8(3) . . ?
N1 C1 N2 104.1(6) . . ?
N1 C1 Ag1 129.1(6) . . ?
N2 C1 Ag1 126.0(5) . . ?
C3 C2 N1 106.4(7) . . ?
C2 C3 N2 106.5(7) . . ?
N1 C4 C5 106.8(9) . . ?
C11 C6 C7 120.9(3) . . ?
C11 C6 N2 120.2(4) . . ?
C7 C6 N2 118.8(2) . . ?
C8 C7 C6 118.3(3) . . ?
C9 C8 C7 122.5(6) . . ?
C9 C8 N3 119.0(6) . . ?
C7 C8 N3 118.4(5) . . ?
C8 C9 C10 117.3(7) . . ?
C11 C10 C9 122.0(6) . . ?
C11 C10 N5 119.0(6) . . ?
C9 C10 N5 119.0(6) . . ?
C10 C11 C6 118.8(6) . . ?
N4 C12 N3 106.4(6) . . ?
N4 C12 Ag2 126.2(5) . . ?
N3 C12 Ag2 126.9(5) . . ?
N3 C13 C14 106.0(6) . . ?
C13 C14 N4 106.6(6) . . ?
C16 C15 N4 109.6(9) . . ?
N6 C17 N5 103.9(7) . . ?
N6 C17 Ag3 126.7(6) . . ?
N5 C17 Ag3 129.3(5) . . ?
C19 C18 N5 105.4(7) . . ?
C18 C19 N6 106.7(7) . . ?
N6 C20 C21 109.7(9) . . ?
N7 C22 N8 103.0(6) . . ?
N7 C22 Ag1 127.7(5) . . ?
N8 C22 Ag1 128.8(5) . . ?
C24 C23 N7 106.5(7) . . ?
C23 C24 N8 106.8(7) . . ?
N7 C25 C26 113.6(11) . . ?
C32 C27 C28 121.8(6) . . ?
C32 C27 N8 119.8(7) . . ?
C28 C27 N8 118.2(7) . . ?
C29 C28 C27 118.0(7) . . ?
C30 C29 C28 121.5(7) . . ?
C30 C29 N9 119.2(6) . . ?
C28 C29 N9 119.2(7) . . ?
C29 C30 C31 118.3(6) . . ?
C32 C31 C30 122.5(7) . . ?
C32 C31 N11 119.2(7) . . ?
C30 C31 N11 118.1(7) . . ?
C27 C32 C31 117.9(7) . . ?
N10 C33 N9 104.1(6) . . ?
N10 C33 Ag2 127.7(6) . . ?
N9 C33 Ag2 127.0(5) . . ?
C35 C34 N9 105.4(7) . . ?
N10 C35 C34 106.1(7) . . ?
C37 C36 N10 113.5(8) . . ?
N12 C38 N11 103.8(7) . . ?
N12 C38 Ag3 131.4(6) . . ?
N11 C38 Ag3 124.8(6) . . ?
C40 C39 N11 106.1(9) . . ?
C39 C40 N12 109.6(9) . . ?
C42 C41 N12 118.3(13) . . ?
C1 N1 C2 111.7(7) . . ?
C1 N1 C4 123.4(7) . . ?
C2 N1 C4 124.9(7) . . ?
C1 N2 C3 111.3(6) . . ?
C1 N2 C6 123.2(5) . . ?
C3 N2 C6 125.5(6) . . ?
C12 N3 C13 111.2(6) . . ?
C12 N3 C8 125.1(6) . . ?
C13 N3 C8 123.7(6) . . ?
C12 N4 C14 109.6(6) . . ?
C12 N4 C15 127.2(6) . . ?
C14 N4 C15 123.1(6) . . ?
C17 N5 C18 112.3(6) . . ?
C17 N5 C10 123.3(6) . . ?
C18 N5 C10 124.3(6) . . ?
C17 N6 C19 111.6(7) . . ?
C17 N6 C20 122.9(8) . . ?
C19 N6 C20 125.3(7) . . ?
C22 N7 C23 112.6(6) . . ?
C22 N7 C25 121.5(7) . . ?
C23 N7 C25 125.8(7) . . ?
C22 N8 C24 111.1(6) . . ?
C22 N8 C27 123.6(6) . . ?
C24 N8 C27 125.3(6) . . ?
C33 N9 C34 111.7(6) . . ?
C33 N9 C29 124.0(6) . . ?
C34 N9 C29 124.3(7) . . ?
C33 N10 C35 112.7(7) . . ?
C33 N10 C36 122.6(7) . . ?
C35 N10 C36 124.7(7) . . ?
C39 N11 C38 110.4(7) . . ?
C39 N11 C31 126.7(7) . . ?
C38 N11 C31 122.9(7) . . ?
C38 N12 C40 110.1(8) . . ?
C38 N12 C41 124.2(8) . . ?
C40 N12 C41 125.7(9) . . ?
C51 Ag51 C72 178.9(3) . . ?
C83 Ag52 C62 176.5(3) . . ?
C67 Ag53 C88 178.7(3) . . ?
N51 C51 N52 104.8(6) . . ?
N51 C51 Ag51 128.9(5) . . ?
N52 C51 Ag51 125.4(5) . . ?
C53 C52 N51 107.7(7) . . ?
C52 C53 N52 104.6(7) . . ?
N51 C54 C55 110.4(9) . . ?
C61 C56 C57 122.4(7) . . ?
C61 C56 N52 119.6(7) . . ?
C57 C56 N52 118.0(6) . . ?
C56 C57 C58 117.3(6) . . ?
C57 C58 C59 121.1(7) . . ?
C57 C58 N53 118.4(6) . . ?
C59 C58 N53 120.4(6) . . ?
C60 C59 C58 118.7(7) . . ?
C59 C60 C61 121.8(6) . . ?
C59 C60 N55 119.3(6) . . ?
C61 C60 N55 118.8(7) . . ?
C56 C61 C60 118.6(7) . . ?
N54 C62 N53 105.5(6) . . ?
N54 C62 Ag52 127.5(5) . . ?
N53 C62 Ag52 126.5(5) . . ?
C64 C63 N54 107.2(6) . . ?
C63 C64 N53 106.6(6) . . ?
C66 C65 N54 112.6(8) . . ?
N56 C67 N55 102.4(7) . . ?
N56 C67 Ag53 127.4(6) . . ?
N55 C67 Ag53 130.2(5) . . ?
C69 C68 N55 105.5(7) . . ?
C68 C69 N56 106.6(7) . . ?
C71 C70 N56 113.1(9) . . ?
N57 C72 N58 104.7(6) . . ?
N57 C72 Ag51 128.0(5) . . ?
N58 C72 Ag51 127.0(5) . . ?
C74 C73 N57 107.5(7) . . ?
C73 C74 N58 106.3(7) . . ?
N57 C75 C76 113.0(10) . . ?
C82 C77 C78 123.8(7) . . ?
C82 C77 N58 118.9(7) . . ?
C78 C77 N58 117.3(7) . . ?
C77 C78 C79 117.2(7) . . ?
C80 C79 N59 119.0(7) . . ?
C80 C79 C78 121.0(7) . . ?
N59 C79 C78 119.9(7) . . ?
C79 C80 C81 117.9(7) . . ?
C80 C81 C82 122.7(7) . . ?
C80 C81 N61 117.8(7) . . ?
C82 C81 N61 119.5(7) . . ?
C77 C82 C81 117.3(7) . . ?
N60 C83 N59 104.5(6) . . ?
N60 C83 Ag52 127.5(6) . . ?
N59 C83 Ag52 126.8(5) . . ?
C85 C84 N59 106.0(7) . . ?
C84 C85 N60 107.3(7) . . ?
N60 C86 C87 110.7(10) . . ?
N62 C88 N61 103.5(8) . . ?
N62 C88 Ag53 131.6(7) . . ?
N61 C88 Ag53 124.9(6) . . ?
C90 C89 N61 108.2(9) . . ?
C89 C90 N62 104.3(9) . . ?
C92 C91 N62 106.6(9) . . ?
C51 N51 C52 111.2(6) . . ?
C51 N51 C54 123.5(7) . . ?
C52 N51 C54 125.1(7) . . ?
C51 N52 C53 111.6(6) . . ?
C51 N52 C56 124.0(6) . . ?
C53 N52 C56 124.4(6) . . ?
C62 N53 C64 110.1(6) . . ?
C62 N53 C58 125.4(6) . . ?
C64 N53 C58 124.5(6) . . ?
C62 N54 C63 110.5(6) . . ?
C62 N54 C65 123.8(6) . . ?
C63 N54 C65 125.6(6) . . ?
C67 N55 C68 112.9(6) . . ?
C67 N55 C60 123.3(6) . . ?
C68 N55 C60 123.8(6) . . ?
C67 N56 C69 112.4(7) . . ?
C67 N56 C70 122.2(8) . . ?
C69 N56 C70 125.3(7) . . ?
C72 N57 C73 111.7(6) . . ?
C72 N57 C75 121.5(7) . . ?
C73 N57 C75 126.8(7) . . ?
C72 N58 C74 109.9(6) . . ?
C72 N58 C77 125.2(6) . . ?
C74 N58 C77 124.8(6) . . ?
C83 N59 C84 111.3(6) . . ?
C83 N59 C79 124.3(6) . . ?
C84 N59 C79 124.3(7) . . ?
C83 N60 C85 110.9(7) . . ?
C83 N60 C86 121.9(7) . . ?
C85 N60 C86 127.2(7) . . ?
C89 N61 C88 110.9(8) . . ?
C89 N61 C81 126.1(8) . . ?
C88 N61 C81 122.8(7) . . ?
C88 N62 C90 113.0(8) . . ?
C88 N62 C91 122.3(10) . . ?
C90 N62 C91 124.6(9) . . ?
F3 P1 F2 95.4(5) . . ?
F3 P1 F1 90.8(4) . . ?
F2 P1 F1 90.3(4) . . ?
F3 P1 F4 89.5(5) . . ?
F2 P1 F4 90.8(4) . . ?
F1 P1 F4 178.8(5) . . ?
F3 P1 F6 174.6(5) . . ?
F2 P1 F6 90.0(4) . . ?
F1 P1 F6 88.9(4) . . ?
F4 P1 F6 90.7(4) . . ?
F3 P1 F5 87.0(5) . . ?
F2 P1 F5 177.5(5) . . ?
F1 P1 F5 90.5(4) . . ?
F4 P1 F5 88.4(4) . . ?
F6 P1 F5 87.6(4) . . ?
F10 P2 F9 91.1(4) . . ?
F10 P2 F11 89.4(4) . . ?
F9 P2 F11 88.4(4) . . ?
F10 P2 F12 89.8(4) . . ?
F9 P2 F12 179.1(4) . . ?
F11 P2 F12 91.7(4) . . ?
F10 P2 F8 179.3(4) . . ?
F9 P2 F8 89.5(4) . . ?
F11 P2 F8 90.8(4) . . ?
F12 P2 F8 89.6(4) . . ?
F10 P2 F7 90.1(4) . . ?
F9 P2 F7 91.0(4) . . ?
F11 P2 F7 179.1(4) . . ?
F12 P2 F7 89.0(4) . . ?
F8 P2 F7 89.7(4) . . ?
F17 P3 F15 90.9(7) . . ?
F17 P3 F18 90.3(8) . . ?
F15 P3 F18 178.8(7) . . ?
F17 P3 F14 179.2(5) . . ?
F15 P3 F14 89.5(5) . . ?
F18 P3 F14 89.2(7) . . ?
F17 P3 F16 90.4(4) . . ?
F15 P3 F16 90.7(4) . . ?
F18 P3 F16 89.1(4) . . ?
F14 P3 F16 90.3(4) . . ?
F17 P3 F13 90.3(4) . . ?
F15 P3 F13 89.2(4) . . ?
F18 P3 F13 91.0(4) . . ?
F14 P3 F13 89.0(3) . . ?
F16 P3 F13 179.3(4) . . ?
F21 P4 F22 91.6(4) . . ?
F21 P4 F20 91.7(6) . . ?
F22 P4 F20 92.6(5) . . ?
F21 P4 F23 92.5(7) . . ?
F22 P4 F23 91.3(5) . . ?
F20 P4 F23 174.1(7) . . ?
F21 P4 F19 86.3(5) . . ?
F22 P4 F19 177.9(5) . . ?
F20 P4 F19 87.7(5) . . ?
F23 P4 F19 88.5(5) . . ?
F21 P4 F24 175.6(6) . . ?
F22 P4 F24 87.1(5) . . ?
F20 P4 F24 84.1(6) . . ?
F23 P4 F24 91.7(7) . . ?
F19 P4 F24 95.1(5) . . ?
F30 P5 F29 91.7(9) . . ?
F30 P5 F28 93.0(5) . . ?
F29 P5 F28 93.7(5) . . ?
F30 P5 F26 93.6(8) . . ?
F29 P5 F26 172.5(7) . . ?
F28 P5 F26 91.4(5) . . ?
F30 P5 F25 86.3(6) . . ?
F29 P5 F25 88.5(4) . . ?
F28 P5 F25 177.7(5) . . ?
F26 P5 F25 86.5(5) . . ?
F30 P5 F27 176.4(8) . . ?
F29 P5 F27 91.8(8) . . ?
F28 P5 F27 87.8(5) . . ?
F26 P5 F27 82.9(6) . . ?
F25 P5 F27 92.9(5) . . ?
F31 P6 F35 90.4(5) . . ?
F31 P6 F33 90.9(4) . . ?
F35 P6 F33 90.2(4) . . ?
F31 P6 F34 177.8(5) . . ?
F35 P6 F34 91.7(4) . . ?
F33 P6 F34 89.8(3) . . ?
F31 P6 F32 90.3(6) . . ?
F35 P6 F32 179.1(5) . . ?
F33 P6 F32 90.4(4) . . ?
F34 P6 F32 87.7(5) . . ?
F31 P6 F36 92.2(5) . . ?
F35 P6 F36 90.1(4) . . ?
F33 P6 F36 176.9(5) . . ?
F34 P6 F36 87.1(5) . . ?
F32 P6 F36 89.3(4) . . ?
O11 C11A C10A 122.2(16) . . ?
O21A C21A C23A 118.1(14) . . ?
O21A C21A C22A 126.9(15) . . ?
C23A C21A C22A 115.0(14) . . ?
O21B C21B C22B 122.6(16) . . ?
O21B C21B C23B 122.1(16) . . ?
C22B C21B C23B 114.4(15) . . ?

loop_
_geom_bond_atom_site_label_1
_geom_bond_atom_site_label_2
_geom_bond_distance
_geom_bond_site_symmetry_2
_geom_bond_publ_flag
Ag1 C22 2.077(8) . ?
Ag1 C1 2.084(8) . ?
Ag2 C33 2.073(7) . ?
Ag2 C12 2.087(7) . ?
Ag3 C38 2.079(9) . ?
Ag3 C17 2.082(8) . ?
C1 N1 1.348(9) . ?
C1 N2 1.349(9) . ?
C2 C3 1.344(12) . ?
C2 N1 1.378(11) . ?
C3 N2 1.384(9) . ?
C4 N1 1.480(11) . ?
C4 C5 1.5227(10) . ?
C6 C11 1.390(7) . ?
C6 C7 1.3931 . ?
C6 N2 1.421(6) . ?
C7 C8 1.389(7) . ?
C8 C9 1.373(9) . ?
C8 N3 1.426(9) . ?
C9 C10 1.410(10) . ?
C10 C11 1.372(10) . ?
C10 N5 1.441(8) . ?
C12 N4 1.337(9) . ?
C12 N3 1.345(9) . ?
C13 N3 1.364(9) . ?
C13 C14 1.372(11) . ?
C14 N4 1.392(9) . ?
C15 C16 1.45(2) . ?
C15 N4 1.460(10) . ?
C17 N6 1.343(9) . ?
C17 N5 1.352(10) . ?
C18 C19 1.361(11) . ?
C18 N5 1.377(9) . ?
C19 N6 1.380(12) . ?
C20 N6 1.497(11) . ?
C20 C21 1.525(17) . ?
C22 N7 1.355(9) . ?
C22 N8 1.358(9) . ?
C23 C24 1.330(11) . ?
C23 N7 1.369(10) . ?
C24 N8 1.394(9) . ?
C25 N7 1.482(11) . ?
C25 C26 1.491(19) . ?
C27 C32 1.383(11) . ?
C27 C28 1.403(10) . ?
C27 N8 1.422(8) . ?
C28 C29 1.400(10) . ?
C29 C30 1.379(11) . ?
C29 N9 1.427(9) . ?
C30 C31 1.394(11) . ?
C31 C32 1.384(11) . ?
C31 N11 1.441(10) . ?
C33 N10 1.351(9) . ?
C33 N9 1.353(10) . ?
C34 C35 1.386(13) . ?
C34 N9 1.387(9) . ?
C35 N10 1.362(10) . ?
C36 C37 1.434(14) . ?
C36 N10 1.497(11) . ?
C38 N12 1.323(12) . ?
C38 N11 1.373(10) . ?
C39 C40 1.292(15) . ?
C39 N11 1.354(11) . ?
C40 N12 1.352(14) . ?
C41 C42 1.34(2) . ?
C41 N12 1.472(12) . ?
Ag51 C51 2.068(7) . ?
Ag51 C72 2.090(7) . ?
Ag52 C83 2.075(7) . ?
Ag52 C62 2.093(7) . ?
Ag53 C67 2.064(8) . ?
Ag53 C88 2.101(9) . ?
C51 N51 1.323(10) . ?
C51 N52 1.363(9) . ?
C52 C53 1.348(11) . ?
C52 N51 1.399(10) . ?
C53 N52 1.404(9) . ?
C54 N51 1.483(10) . ?
C54 C55 1.502(15) . ?
C56 C61 1.369(10) . ?
C56 C57 1.389(10) . ?
C56 N52 1.435(9) . ?
C57 C58 1.391(10) . ?
C58 C59 1.401(10) . ?
C58 N53 1.424(9) . ?
C59 C60 1.362(10) . ?
C60 C61 1.380(10) . ?
C60 N55 1.442(8) . ?
C62 N54 1.337(9) . ?
C62 N53 1.357(9) . ?
C63 C64 1.345(11) . ?
C63 N54 1.374(9) . ?
C64 N53 1.375(9) . ?
C65 C66 1.448(15) . ?
C65 N54 1.481(9) . ?
C67 N56 1.354(9) . ?
C67 N55 1.363(10) . ?
C68 C69 1.334(12) . ?
C68 N55 1.410(10) . ?
C69 N56 1.411(12) . ?
C70 C71 1.461(18) . ?
C70 N56 1.492(12) . ?
C72 N57 1.320(10) . ?
C72 N58 1.360(9) . ?
C73 C74 1.320(11) . ?
C73 N57 1.371(11) . ?
C74 N58 1.394(9) . ?
C75 N57 1.470(10) . ?
C75 C76 1.525(17) . ?
C77 C82 1.360(11) . ?
C77 C78 1.375(11) . ?
C77 N58 1.438(9) . ?
C78 C79 1.428(10) . ?
C79 C80 1.381(11) . ?
C79 N59 1.425(9) . ?
C80 C81 1.390(11) . ?
C81 C82 1.394(11) . ?
C81 N61 1.457(10) . ?
C83 N60 1.358(9) . ?
C83 N59 1.360(10) . ?
C84 C85 1.358(13) . ?
C84 N59 1.387(9) . ?
C85 N60 1.380(11) . ?
C86 N60 1.449(11) . ?
C86 C87 1.450(17) . ?
C88 N62 1.304(12) . ?
C88 N61 1.360(11) . ?
C89 C90 1.323(15) . ?
C89 N61 1.354(13) . ?
C90 N62 1.396(14) . ?
C91 C92 1.5232(10) . ?
C91 N62 1.554(14) . ?
P1 F3 1.553(7) . ?
P1 F2 1.553(7) . ?
P1 F1 1.571(6) . ?
P1 F4 1.572(6) . ?
P1 F6 1.594(6) . ?
P1 F5 1.617(7) . ?
P2 F10 1.570(7) . ?
P2 F9 1.591(6) . ?
P2 F11 1.595(6) . ?
P2 F12 1.597(6) . ?
P2 F8 1.602(6) . ?
P2 F7 1.610(6) . ?
P3 F17 1.559(9) . ?
P3 F15 1.560(8) . ?
P3 F18 1.560(8) . ?
P3 F14 1.574(7) . ?
P3 F16 1.593(5) . ?
P3 F13 1.614(6) . ?
P4 F21 1.551(8) . ?
P4 F22 1.567(7) . ?
P4 F20 1.567(8) . ?
P4 F23 1.583(9) . ?
P4 F19 1.588(7) . ?
P4 F24 1.645(11) . ?
P5 F30 1.530(10) . ?
P5 F29 1.546(9) . ?
P5 F28 1.571(7) . ?
P5 F26 1.592(9) . ?
P5 F25 1.595(8) . ?
P5 F27 1.602(10) . ?
P6 F31 1.544(8) . ?
P6 F35 1.566(7) . ?
P6 F33 1.580(6) . ?
P6 F34 1.614(7) . ?
P6 F32 1.617(8) . ?
P6 F36 1.619(7) . ?
C11A O11 1.3519(10) . ?
C11A C10A 1.5226(10) . ?
C21A O21A 1.2477(10) . ?
C21A C23A 1.4527(10) . ?
C21A C22A 1.4529(10) . ?
C21B O21B 1.2477(10) . ?
C21B C22B 1.4529(10) . ?
C21B C23B 1.4530(10) . ?
